data_7107460
loop_
_publ_author_name
'Hailong Wang'
'Kang Wang'
'Jun Tao'
'Jianzhuang Jiang'

_publ_section_title
;
 Twist angle perturbation on mixed (phthalocyaninato)(porphyrinato)
 dysprosium(III) double-decker SMMs
;
_journal_name_full Chem.Commun.
_journal_page_first 2973
_journal_paper_doi 10.1039/c2cc16543k
_journal_volume 48
_journal_year 2012
_chemical_formula_sum 'C79 H46 Cl10 Dy N12 O5'
_chemical_formula_weight 1760.28
_chemical_name_systematic
;
?
;
_space_group_IT_number 15
_symmetry_cell_setting monoclinic
_symmetry_space_group_name_Hall '-C 2yc'
_symmetry_space_group_name_H-M 'C 1 2/c 1'
_atom_sites_solution_hydrogens geom
_atom_sites_solution_primary direct
_atom_sites_solution_secondary difmap
_audit_creation_method SHELXL-97
_cell_angle_alpha 90.00
_cell_angle_beta 127.986(3)
_cell_angle_gamma 90.00
_cell_formula_units_Z 8
_cell_length_a 38.436(5)
_cell_length_b 19.024(2)
_cell_length_c 26.273(3)
_cell_measurement_reflns_used 8526
_cell_measurement_temperature 293(2)
_cell_measurement_theta_max 27.50
_cell_measurement_theta_min 2.36
_cell_volume 15141(3)
_computing_cell_refinement 'SAINT (Bruker, 2005)'
_computing_data_collection 'SMART (Bruker, 2005)'
_computing_data_reduction SAINT
_computing_molecular_graphics 'XP in SHELXTL (Sheldrick, 2008)'
_computing_publication_material SHELXL97
_computing_structure_refinement 'SHELXL-97 (Sheldrick, 2008)'
_computing_structure_solution 'SHELXS-97 (Sheldrick, 2008)'
_diffrn_ambient_temperature 293(2)
_diffrn_detector_area_resol_mean 0
_diffrn_measured_fraction_theta_full 0.993
_diffrn_measured_fraction_theta_max 0.993
_diffrn_measurement_device_type 'CCD area detector'
_diffrn_measurement_method '\w scans'
_diffrn_radiation_monochromator graphite
_diffrn_radiation_source 'fine-focus sealed tube'
_diffrn_radiation_type MoK\a
_diffrn_radiation_wavelength 0.71073
_diffrn_reflns_av_R_equivalents 0.0367
_diffrn_reflns_av_sigmaI/netI 0.0401
_diffrn_reflns_limit_h_max 45
_diffrn_reflns_limit_h_min -45
_diffrn_reflns_limit_k_max 22
_diffrn_reflns_limit_k_min -22
_diffrn_reflns_limit_l_max 22
_diffrn_reflns_limit_l_min -31
_diffrn_reflns_number 36641
_diffrn_reflns_theta_full 25.00
_diffrn_reflns_theta_max 25.00
_diffrn_reflns_theta_min 1.56
_diffrn_standards_interval_count 0
_diffrn_standards_interval_time 0
_diffrn_standards_number 0
_exptl_absorpt_coefficient_mu 1.401
_exptl_absorpt_correction_T_max 0.8499
_exptl_absorpt_correction_T_min 0.7670
_exptl_absorpt_correction_type multi-scan
_exptl_absorpt_process_details '(SADABS; Sheldrick, 2003)'
_exptl_crystal_colour black
_exptl_crystal_density_diffrn 1.544
_exptl_crystal_density_method 'not measured'
_exptl_crystal_description block
_exptl_crystal_F_000 7040
_exptl_crystal_size_max 0.20
_exptl_crystal_size_mid 0.18
_exptl_crystal_size_min 0.12
_refine_diff_density_max 1.538
_refine_diff_density_min -0.937
_refine_diff_density_rms 0.123
_refine_ls_extinction_method none
_refine_ls_goodness_of_fit_ref 1.092
_refine_ls_hydrogen_treatment constr
_refine_ls_matrix_type full
_refine_ls_number_parameters 966
_refine_ls_number_reflns 13255
_refine_ls_number_restraints 0
_refine_ls_restrained_S_all 1.092
_refine_ls_R_factor_all 0.0634
_refine_ls_R_factor_gt 0.0487
_refine_ls_shift/su_max 0.002
_refine_ls_shift/su_mean 0.000
_refine_ls_structure_factor_coef Fsqd
_refine_ls_weighting_details 'calc w=1/[\s^2^(Fo^2^)+(0.1012P)^2^+10.3956P] where P=(Fo^2^+2Fc^2^)/3'
_refine_ls_weighting_scheme calc
_refine_ls_wR_factor_gt 0.1398
_refine_ls_wR_factor_ref 0.1506
_reflns_number_gt 10763
_reflns_number_total 13255
_reflns_threshold_expression >2sigma(I)
_cod_data_source_file c2cc16543k.txt
_cod_data_source_block 1a
_cod_original_sg_symbol_H-M 'C 2/c'
_cod_database_code 7107460

loop_
_symmetry_equiv_pos_as_xyz
'x, y, z'
'-x, y, -z+1/2'
'x+1/2, y+1/2, z'
'-x+1/2, y+1/2, -z+1/2'
'-x, -y, -z'
'x, -y, z-1/2'
'-x+1/2, -y+1/2, -z'
'x+1/2, -y+1/2, z-1/2'

loop_
_atom_site_label
_atom_site_type_symbol
_atom_site_fract_x
_atom_site_fract_y
_atom_site_fract_z
_atom_site_U_iso_or_equiv
_atom_site_adp_type
_atom_site_occupancy
_atom_site_symmetry_multiplicity
_atom_site_calc_flag
_atom_site_refinement_flags
C1 C 0.26921(15) 0.1812(2) 0.1055(2) 0.0349(10) Uani 1 1 d .
C2 C 0.24037(15) 0.2389(2) 0.0957(2) 0.0357(10) Uani 1 1 d .
C3 C 0.24183(18) 0.2869(3) 0.1366(3) 0.0460(12) Uani 1 1 d .
H3 H 0.2648 0.2862 0.1808 0.055 Uiso 1 1 calc R
C4 C 0.20867(19) 0.3351(3) 0.1104(3) 0.0516(13) Uani 1 1 d .
H4 H 0.2085 0.3664 0.1375 0.062 Uiso 1 1 calc R
C5 C 0.17539(18) 0.3385(3) 0.0448(3) 0.0489(12) Uani 1 1 d .
H5 H 0.1534 0.3722 0.0286 0.059 Uiso 1 1 calc R
C6 C 0.17392(18) 0.2928(2) 0.0022(3) 0.0454(12) Uani 1 1 d .
H6 H 0.1522 0.2962 -0.0423 0.055 Uiso 1 1 calc R
C7 C 0.20663(16) 0.2420(2) 0.0298(2) 0.0375(10) Uani 1 1 d .
C8 C 0.21449(15) 0.1833(2) 0.0013(2) 0.0332(9) Uani 1 1 d .
C9 C 0.19823(15) 0.1259(2) -0.0896(2) 0.0350(10) Uani 1 1 d .
C10 C 0.17342(16) 0.1235(2) -0.1593(2) 0.0390(10) Uani 1 1 d .
C11 C 0.13688(18) 0.1624(3) -0.2097(2) 0.0498(13) Uani 1 1 d .
H11 H 0.1234 0.1968 -0.2022 0.060 Uiso 1 1 calc R
C12 C 0.1222(2) 0.1454(3) -0.2722(2) 0.0597(15) Uani 1 1 d .
H12 H 0.0978 0.1688 -0.3074 0.072 Uiso 1 1 calc R
C13 C 0.1426(2) 0.0962(3) -0.2828(3) 0.0609(15) Uani 1 1 d .
H13 H 0.1316 0.0868 -0.3250 0.073 Uiso 1 1 calc R
C14 C 0.17960(19) 0.0588(3) -0.2323(2) 0.0524(13) Uani 1 1 d .
H14 H 0.1938 0.0258 -0.2399 0.063 Uiso 1 1 calc R
C15 C 0.19373(16) 0.0737(2) -0.1709(2) 0.0393(10) Uani 1 1 d .
C16 C 0.23143(16) 0.0483(2) -0.1076(2) 0.0356(10) Uani 1 1 d .
C17 C 0.30085(16) -0.0045(2) -0.0441(2) 0.0352(10) Uani 1 1 d .
C18 C 0.33809(17) -0.0340(2) -0.0399(2) 0.0402(11) Uani 1 1 d .
C19 C 0.34020(19) -0.0629(3) -0.0857(3) 0.0525(13) Uani 1 1 d .
H19 H 0.3151 -0.0685 -0.1283 0.063 Uiso 1 1 calc R
C20 C 0.3820(2) -0.0838(3) -0.0652(3) 0.0669(17) Uani 1 1 d .
H20 H 0.3849 -0.1046 -0.0944 0.080 Uiso 1 1 calc R
C21 C 0.4189(2) -0.0737(3) -0.0021(3) 0.0626(15) Uani 1 1 d .
H21 H 0.4463 -0.0871 0.0101 0.075 Uiso 1 1 calc R
C22 C 0.41645(19) -0.0445(3) 0.0434(3) 0.0545(13) Uani 1 1 d .
H22 H 0.4417 -0.0375 0.0857 0.065 Uiso 1 1 calc R
C23 C 0.37504(18) -0.0257(2) 0.0241(3) 0.0422(11) Uani 1 1 d .
C24 C 0.35916(16) 0.0048(3) 0.0574(2) 0.0385(10) Uani 1 1 d .
C25 C 0.37503(15) 0.0602(3) 0.1490(2) 0.0408(11) Uani 1 1 d .
C26 C 0.40742(15) 0.0870(3) 0.2146(2) 0.0452(12) Uani 1 1 d .
C27 C 0.45324(18) 0.0797(3) 0.2595(3) 0.0625(15) Uani 1 1 d .
H27 H 0.4693 0.0534 0.2505 0.075 Uiso 1 1 calc R
C28 C 0.4736(2) 0.1135(4) 0.3183(3) 0.076(2) Uani 1 1 d .
H28 H 0.5040 0.1093 0.3496 0.091 Uiso 1 1 calc R
C29 C 0.4499(2) 0.1537(4) 0.3321(3) 0.0713(18) Uani 1 1 d .
H29 H 0.4649 0.1754 0.3722 0.086 Uiso 1 1 calc R
C30 C 0.40502(19) 0.1618(3) 0.2875(2) 0.0570(14) Uani 1 1 d .
H30 H 0.3892 0.1887 0.2965 0.068 Uiso 1 1 calc R
C31 C 0.38409(16) 0.1280(3) 0.2280(2) 0.0452(12) Uani 1 1 d .
C32 C 0.33773(16) 0.1272(2) 0.1690(2) 0.0377(10) Uani 1 1 d .
C33 C 0.23491(15) 0.0544(2) 0.1394(2) 0.0352(10) Uani 1 1 d .
C34 C 0.25646(17) 0.0713(3) 0.2059(2) 0.0439(11) Uani 1 1 d .
H34 H 0.2450 0.0986 0.2218 0.053 Uiso 1 1 calc R
C35 C 0.29605(17) 0.0405(3) 0.2406(2) 0.0478(12) Uani 1 1 d .
H35 H 0.3174 0.0431 0.2852 0.057 Uiso 1 1 calc R
C36 C 0.29983(15) 0.0030(3) 0.1973(2) 0.0358(10) Uani 1 1 d .
C37 C 0.33409(15) -0.0443(3) 0.2160(2) 0.0396(10) Uani 1 1 d .
C38 C 0.33700(15) -0.0847(2) 0.1745(2) 0.0365(10) Uani 1 1 d .
C39 C 0.36662(18) -0.1437(3) 0.1949(3) 0.0555(14) Uani 1 1 d .
H39 H 0.3881 -0.1580 0.2373 0.067 Uiso 1 1 calc R
C40 C 0.35757(18) -0.1741(3) 0.1418(3) 0.0527(13) Uani 1 1 d .
H40 H 0.3719 -0.2127 0.1405 0.063 Uiso 1 1 calc R
C41 C 0.32114(15) -0.1352(2) 0.0869(2) 0.0380(10) Uani 1 1 d .
C42 C 0.29871(15) -0.1563(2) 0.0220(2) 0.0368(10) Uani 1 1 d .
C43 C 0.25761(15) -0.1304(2) -0.0304(2) 0.0354(10) Uani 1 1 d .
C44 C 0.23229(17) -0.1585(3) -0.0955(2) 0.0442(11) Uani 1 1 d .
H44 H 0.2420 -0.1912 -0.1106 0.053 Uiso 1 1 calc R
C45 C 0.19202(17) -0.1285(3) -0.1300(2) 0.0443(11) Uani 1 1 d .
H45 H 0.1686 -0.1371 -0.1731 0.053 Uiso 1 1 calc R
C46 C 0.19208(14) -0.0806(2) -0.0876(2) 0.0332(9) Uani 1 1 d .
C47 C 0.15488(14) -0.0434(2) -0.1048(2) 0.0355(10) Uani 1 1 d .
C48 C 0.15251(15) 0.0007(3) -0.0639(2) 0.0352(10) Uani 1 1 d .
C49 C 0.11157(17) 0.0282(3) -0.0804(3) 0.0455(12) Uani 1 1 d .
H49 H 0.0838 0.0246 -0.1202 0.055 Uiso 1 1 calc R
C50 C 0.12148(16) 0.0606(3) -0.0265(2) 0.0418(11) Uani 1 1 d .
H50 H 0.1019 0.0831 -0.0224 0.050 Uiso 1 1 calc R
C51 C 0.16894(14) 0.0527(2) 0.0232(2) 0.0336(9) Uani 1 1 d .
C52 C 0.19120(15) 0.0716(2) 0.0882(2) 0.0346(10) Uani 1 1 d .
C53 C 0.36871(15) -0.0564(3) 0.2875(2) 0.0392(10) Uani 1 1 d .
C58 C 0.41215(19) -0.0394(4) 0.3177(3) 0.0617(15) Uani 1 1 d .
H58 H 0.4202 -0.0210 0.2935 0.074 Uiso 1 1 calc R
C57 C 0.44471(19) -0.0494(4) 0.3844(3) 0.0687(17) Uani 1 1 d .
H57 H 0.4739 -0.0364 0.4049 0.082 Uiso 1 1 calc R
C56 C 0.43182(18) -0.0794(3) 0.4187(2) 0.0544(14) Uani 1 1 d .
C55 C 0.3891(2) -0.0962(3) 0.3893(3) 0.0572(14) Uani 1 1 d .
H55 H 0.3810 -0.1150 0.4133 0.069 Uiso 1 1 calc R
C54 C 0.35776(18) -0.0854(3) 0.3241(2) 0.0523(13) Uani 1 1 d .
H54 H 0.3286 -0.0979 0.3043 0.063 Uiso 1 1 calc R
C59 C 0.31884(16) -0.2152(2) 0.0111(2) 0.0397(10) Uani 1 1 d .
C60 C 0.29844(17) -0.2796(2) -0.0127(3) 0.0437(11) Uani 1 1 d .
H60 H 0.2710 -0.2863 -0.0221 0.052 Uiso 1 1 calc R
C61 C 0.31699(17) -0.3344(3) -0.0229(3) 0.0456(12) Uani 1 1 d .
H61 H 0.3025 -0.3774 -0.0385 0.055 Uiso 1 1 calc R
C62 C 0.35771(18) -0.3242(3) -0.0095(2) 0.0471(12) Uani 1 1 d .
C63 C 0.37954(17) -0.2611(3) 0.0157(3) 0.0513(13) Uani 1 1 d .
H63 H 0.4071 -0.2548 0.0257 0.062 Uiso 1 1 calc R
C64 C 0.36047(16) -0.2075(3) 0.0259(3) 0.0454(11) Uani 1 1 d .
H64 H 0.3755 -0.1652 0.0430 0.055 Uiso 1 1 calc R
C65 C 0.11210(15) -0.0588(3) -0.1698(2) 0.0405(10) Uani 1 1 d .
C66 C 0.09079(19) -0.1220(3) -0.1822(3) 0.0622(15) Uani 1 1 d .
H66 H 0.1033 -0.1555 -0.1495 0.075 Uiso 1 1 calc R
C67 C 0.0518(2) -0.1372(4) -0.2409(3) 0.0722(18) Uani 1 1 d .
H67 H 0.0379 -0.1800 -0.2477 0.087 Uiso 1 1 calc R
C68 C 0.03362(18) -0.0896(4) -0.2890(3) 0.0625(16) Uani 1 1 d .
C69 C 0.0529(2) -0.0267(4) -0.2794(3) 0.078(2) Uani 1 1 d .
H69 H 0.0399 0.0060 -0.3127 0.093 Uiso 1 1 calc R
C70 C 0.0920(2) -0.0112(3) -0.2198(3) 0.071(2) Uani 1 1 d .
H70 H 0.1051 0.0324 -0.2133 0.086 Uiso 1 1 calc R
C71 C 0.16487(15) 0.1049(2) 0.1064(2) 0.0373(10) Uani 1 1 d .
C76 C 0.14890(19) 0.1728(3) 0.0876(3) 0.0555(14) Uani 1 1 d .
H76 H 0.1536 0.1980 0.0620 0.067 Uiso 1 1 calc R
C75 C 0.1255(2) 0.2036(3) 0.1072(4) 0.0727(19) Uani 1 1 d .
H75 H 0.1144 0.2489 0.0944 0.087 Uiso 1 1 calc R
C74 C 0.1196(2) 0.1653(3) 0.1455(3) 0.0642(16) Uani 1 1 d .
C73 C 0.1332(2) 0.0986(4) 0.1620(3) 0.0679(17) Uani 1 1 d .
H73 H 0.1274 0.0729 0.1862 0.081 Uiso 1 1 calc R
C72 C 0.1560(2) 0.0684(3) 0.1421(3) 0.0565(14) Uani 1 1 d .
H72 H 0.1656 0.0221 0.1535 0.068 Uiso 1 1 calc R
C77 C 0.2278(3) -0.2174(6) 0.1784(4) 0.119(4) Uani 1 1 d .
H77 H 0.2204 -0.2219 0.1356 0.143 Uiso 1 1 calc R
C78 C 0.0636(4) 0.2084(6) -0.1343(8) 0.239(11) Uani 1 1 d .
H78 H 0.0908 0.1811 -0.1143 0.287 Uiso 1 1 calc R
C79 C -0.0112(3) -0.3238(5) -0.1950(4) 0.095(2) Uani 1 1 d .
H79A H -0.0090 -0.3174 -0.1569 0.143 Uiso 1 1 calc R
H79B H -0.0165 -0.3725 -0.2071 0.143 Uiso 1 1 calc R
H79C H -0.0352 -0.2960 -0.2295 0.143 Uiso 1 1 calc R
N8 N 0.30810(12) 0.1699(2) 0.16232(17) 0.0370(8) Uani 1 1 d .
N1 N 0.25137(12) 0.14650(18) 0.04841(17) 0.0342(8) Uani 1 1 d .
N2 N 0.18874(13) 0.1729(2) -0.06214(18) 0.0387(9) Uani 1 1 d .
N3 N 0.23173(12) 0.07848(19) -0.06047(18) 0.0348(8) Uani 1 1 d .
N4 N 0.26185(14) 0.0069(2) -0.10074(19) 0.0382(9) Uani 1 1 d .
N5 N 0.31482(13) 0.01512(19) 0.01606(19) 0.0353(9) Uani 1 1 d .
N6 N 0.38725(14) 0.0229(2) 0.1198(2) 0.0430(10) Uani 1 1 d .
N7 N 0.33360(12) 0.08345(19) 0.12435(17) 0.0358(8) Uani 1 1 d .
N9 N 0.26285(12) 0.01518(18) 0.13458(18) 0.0327(8) Uani 1 1 d .
N10 N 0.30948(12) -0.08013(19) 0.10773(17) 0.0349(8) Uani 1 1 d .
N11 N 0.23319(12) -0.08067(18) -0.02758(17) 0.0327(8) Uani 1 1 d .
N12 N 0.18671(12) 0.01826(17) -0.00167(18) 0.0317(8) Uani 1 1 d .
Dy1 Dy 0.264353(6) 0.020422(10) 0.043905(9) 0.02854(10) Uani 1 1 d .
Cl1 Cl 0.47206(6) -0.09268(12) 0.50116(7) 0.0923(6) Uani 1 1 d .
Cl4 Cl 0.09288(10) 0.20461(13) 0.17308(15) 0.1260(10) Uani 1 1 d .
Cl3 Cl -0.01617(6) -0.10830(14) -0.36485(9) 0.1018(7) Uani 1 1 d .
Cl2 Cl 0.38083(5) -0.39113(8) -0.02459(8) 0.0702(4) Uani 1 1 d .
Cl5 Cl 0.18744(12) -0.25827(18) 0.17896(17) 0.1636(14) Uani 1 1 d .
Cl6 Cl 0.27978(10) -0.25668(19) 0.23738(14) 0.1493(12) Uani 1 1 d .
Cl7 Cl 0.23084(8) -0.12809(12) 0.19796(12) 0.1084(7) Uani 1 1 d .
Cl8 Cl 0.06115(12) 0.2554(3) -0.06615(18) 0.1919(18) Uani 1 1 d .
Cl9 Cl 0.06146(11) 0.27014(19) -0.17314(16) 0.1491(11) Uani 1 1 d .
Cl10 Cl 0.01712(16) 0.1527(3) -0.1650(3) 0.264(3) Uani 1 1 d .
O1 O 0.0291(2) -0.3021(3) -0.1824(3) 0.113(2) Uani 1 1 d .
H1 H 0.0501 -0.3179 -0.1475 0.170 Uiso 1 1 calc R
O2 O -0.0254(2) -0.4173(4) -0.2670(6) 0.202(5) Uani 1 1 d .
O3 O 0.0691(3) 0.2395(5) -0.4328(3) 0.156(3) Uani 1 1 d .
O4 O 0.0479(2) 0.0078(6) -0.4576(7) 0.245(7) Uani 1 1 d .
O5 O 0.0060(4) -0.2751(6) -0.0618(6) 0.223(5) Uani 1 1 d .

loop_
_atom_site_aniso_label
_atom_site_aniso_U_11
_atom_site_aniso_U_22
_atom_site_aniso_U_33
_atom_site_aniso_U_23
_atom_site_aniso_U_13
_atom_site_aniso_U_12
C1 0.039(2) 0.038(2) 0.033(2) -0.0034(18) 0.025(2) -0.0089(19)
C2 0.044(3) 0.033(2) 0.034(2) -0.0039(18) 0.026(2) -0.0068(19)
C3 0.055(3) 0.046(3) 0.042(3) -0.006(2) 0.033(3) -0.008(2)
C4 0.072(4) 0.041(3) 0.061(4) -0.005(2) 0.051(3) -0.002(3)
C5 0.058(3) 0.039(3) 0.066(4) 0.004(2) 0.047(3) 0.003(2)
C6 0.057(3) 0.039(3) 0.050(3) 0.004(2) 0.038(3) 0.003(2)
C7 0.046(3) 0.034(2) 0.041(3) -0.0006(19) 0.031(2) -0.005(2)
C8 0.040(2) 0.034(2) 0.028(2) 0.0004(18) 0.022(2) -0.0012(19)
C9 0.038(2) 0.034(2) 0.028(2) 0.0016(18) 0.018(2) -0.0016(19)
C10 0.043(3) 0.038(2) 0.029(2) 0.0005(19) 0.018(2) -0.003(2)
C11 0.061(3) 0.040(3) 0.034(3) 0.008(2) 0.022(3) 0.004(2)
C12 0.066(4) 0.058(3) 0.026(3) 0.008(2) 0.014(3) 0.008(3)
C13 0.076(4) 0.062(3) 0.028(3) 0.001(2) 0.023(3) 0.004(3)
C14 0.067(3) 0.052(3) 0.030(3) -0.003(2) 0.025(3) 0.003(3)
C15 0.047(3) 0.039(2) 0.029(2) 0.0003(19) 0.022(2) -0.004(2)
C16 0.047(3) 0.035(2) 0.025(2) 0.0002(18) 0.022(2) -0.004(2)
C17 0.045(3) 0.034(2) 0.038(3) 0.001(2) 0.031(2) -0.002(2)
C18 0.052(3) 0.039(2) 0.045(3) 0.004(2) 0.038(3) 0.000(2)
C19 0.060(3) 0.060(3) 0.054(3) 0.000(3) 0.044(3) 0.001(3)
C20 0.082(5) 0.070(4) 0.081(5) 0.005(3) 0.067(4) 0.012(3)
C21 0.056(3) 0.078(4) 0.076(4) 0.001(3) 0.052(4) 0.005(3)
C22 0.048(3) 0.064(3) 0.058(3) -0.003(3) 0.036(3) -0.003(3)
C23 0.047(3) 0.042(3) 0.049(3) 0.001(2) 0.036(3) -0.002(2)
C24 0.039(3) 0.043(2) 0.040(3) 0.002(2) 0.027(2) -0.003(2)
C25 0.039(3) 0.049(3) 0.035(2) -0.002(2) 0.023(2) -0.006(2)
C26 0.034(2) 0.062(3) 0.034(3) -0.001(2) 0.018(2) -0.005(2)
C27 0.037(3) 0.087(4) 0.048(3) -0.004(3) 0.018(3) -0.009(3)
C28 0.044(3) 0.100(5) 0.048(4) -0.007(3) 0.010(3) -0.018(3)
C29 0.057(4) 0.085(4) 0.032(3) -0.011(3) 0.007(3) -0.011(3)
C30 0.061(3) 0.057(3) 0.034(3) -0.006(2) 0.019(3) -0.002(3)
C31 0.044(3) 0.046(3) 0.034(3) 0.000(2) 0.018(2) -0.006(2)
C32 0.039(2) 0.041(2) 0.028(2) -0.0003(19) 0.018(2) -0.006(2)
C33 0.044(3) 0.034(2) 0.033(2) 0.0002(18) 0.027(2) -0.002(2)
C34 0.049(3) 0.052(3) 0.033(2) -0.001(2) 0.026(2) 0.008(2)
C35 0.047(3) 0.063(3) 0.026(2) -0.002(2) 0.019(2) 0.007(3)
C36 0.032(2) 0.048(2) 0.026(2) 0.004(2) 0.017(2) -0.001(2)
C37 0.037(2) 0.053(3) 0.023(2) 0.006(2) 0.015(2) -0.001(2)
C38 0.034(2) 0.046(3) 0.027(2) 0.0055(19) 0.017(2) 0.004(2)
C39 0.056(3) 0.065(3) 0.033(3) 0.016(2) 0.021(3) 0.026(3)
C40 0.059(3) 0.052(3) 0.046(3) 0.008(2) 0.031(3) 0.023(3)
C41 0.044(3) 0.038(2) 0.037(3) 0.0058(19) 0.027(2) 0.006(2)
C42 0.041(2) 0.035(2) 0.040(3) 0.0017(19) 0.028(2) -0.0014(19)
C43 0.038(2) 0.036(2) 0.033(2) -0.0023(19) 0.023(2) -0.0025(19)
C44 0.053(3) 0.045(3) 0.039(3) -0.006(2) 0.030(2) 0.004(2)
C45 0.046(3) 0.047(3) 0.033(3) -0.006(2) 0.021(2) -0.003(2)
C46 0.034(2) 0.035(2) 0.029(2) -0.0006(18) 0.018(2) -0.0038(18)
C47 0.033(2) 0.037(2) 0.029(2) -0.0003(19) 0.015(2) -0.0044(19)
C48 0.036(2) 0.036(2) 0.035(3) -0.001(2) 0.022(2) 0.000(2)
C49 0.035(3) 0.051(3) 0.036(3) -0.001(2) 0.014(2) 0.004(2)
C50 0.039(2) 0.047(3) 0.038(3) -0.001(2) 0.023(2) 0.003(2)
C51 0.034(2) 0.033(2) 0.031(2) 0.0018(18) 0.019(2) -0.0019(19)
C52 0.041(2) 0.033(2) 0.036(2) 0.0016(18) 0.027(2) -0.0006(19)
C53 0.041(3) 0.047(3) 0.029(2) 0.007(2) 0.021(2) 0.007(2)
C58 0.045(3) 0.093(4) 0.038(3) 0.021(3) 0.022(3) 0.004(3)
C57 0.037(3) 0.108(5) 0.040(3) 0.015(3) 0.013(3) 0.000(3)
C56 0.050(3) 0.065(3) 0.028(3) 0.009(2) 0.014(2) 0.010(3)
C55 0.066(4) 0.074(4) 0.034(3) 0.011(3) 0.032(3) 0.011(3)
C54 0.045(3) 0.070(4) 0.037(3) 0.010(2) 0.023(2) 0.000(3)
C59 0.047(3) 0.039(2) 0.036(3) 0.0019(19) 0.027(2) 0.002(2)
C60 0.051(3) 0.041(3) 0.054(3) 0.005(2) 0.040(3) -0.002(2)
C61 0.057(3) 0.032(2) 0.055(3) 0.003(2) 0.039(3) 0.000(2)
C62 0.057(3) 0.044(3) 0.043(3) 0.007(2) 0.032(3) 0.016(2)
C63 0.044(3) 0.048(3) 0.068(4) 0.002(3) 0.037(3) 0.006(2)
C64 0.043(3) 0.038(3) 0.054(3) -0.006(2) 0.029(3) -0.003(2)
C65 0.037(2) 0.049(3) 0.030(2) -0.006(2) 0.017(2) -0.002(2)
C66 0.053(3) 0.064(4) 0.047(3) 0.001(3) 0.020(3) -0.011(3)
C67 0.056(4) 0.069(4) 0.063(4) -0.020(3) 0.022(3) -0.030(3)
C68 0.035(3) 0.095(5) 0.040(3) -0.017(3) 0.014(3) -0.007(3)
C69 0.055(4) 0.095(5) 0.036(3) 0.014(3) 0.005(3) 0.001(3)
C70 0.063(4) 0.065(4) 0.045(4) 0.010(3) 0.012(3) -0.013(3)
C71 0.037(2) 0.041(2) 0.035(2) -0.0009(19) 0.022(2) -0.001(2)
C76 0.071(4) 0.044(3) 0.074(4) 0.002(3) 0.056(3) -0.002(3)
C75 0.096(5) 0.044(3) 0.125(6) -0.005(3) 0.092(5) 0.006(3)
C74 0.070(4) 0.071(4) 0.085(4) -0.013(3) 0.065(4) -0.001(3)
C73 0.090(5) 0.072(4) 0.080(4) 0.008(3) 0.072(4) 0.003(3)
C72 0.069(4) 0.058(3) 0.062(4) 0.015(3) 0.051(3) 0.013(3)
C77 0.130(8) 0.166(9) 0.060(5) 0.022(5) 0.058(5) 0.062(7)
C78 0.132(10) 0.072(6) 0.228(16) 0.052(8) -0.033(10) -0.001(6)
C79 0.073(5) 0.116(6) 0.073(5) 0.035(5) 0.033(4) 0.025(5)
N8 0.037(2) 0.040(2) 0.030(2) -0.0030(16) 0.0178(18) -0.0041(17)
N1 0.040(2) 0.0330(19) 0.0299(19) -0.0004(15) 0.0213(17) -0.0029(16)
N2 0.046(2) 0.036(2) 0.034(2) 0.0010(16) 0.0247(19) 0.0000(17)
N3 0.040(2) 0.034(2) 0.0295(19) -0.0003(15) 0.0215(17) -0.0028(16)
N4 0.046(2) 0.042(2) 0.030(2) 0.0005(17) 0.025(2) -0.0023(18)
N5 0.039(2) 0.039(2) 0.032(2) 0.0019(15) 0.0241(19) -0.0006(16)
N6 0.031(2) 0.059(3) 0.036(2) 0.0008(18) 0.020(2) -0.0015(17)
N7 0.036(2) 0.039(2) 0.030(2) -0.0031(16) 0.0191(17) -0.0050(16)
N9 0.032(2) 0.034(2) 0.029(2) 0.0038(14) 0.0170(17) 0.0038(15)
N10 0.037(2) 0.040(2) 0.0260(19) 0.0027(15) 0.0184(17) 0.0035(16)
N11 0.036(2) 0.0333(19) 0.0292(19) -0.0011(15) 0.0205(17) -0.0013(15)
N12 0.033(2) 0.034(2) 0.027(2) 0.0003(14) 0.0175(17) 0.0007(14)
Dy1 0.03053(14) 0.03153(14) 0.02292(14) 0.00021(7) 0.01612(11) -0.00086(8)
Cl1 0.0771(11) 0.1302(16) 0.0309(8) 0.0217(9) 0.0138(8) 0.0219(11)
Cl4 0.168(2) 0.1170(17) 0.199(3) -0.0222(17) 0.167(2) 0.0067(16)
Cl3 0.0504(9) 0.156(2) 0.0504(10) -0.0303(11) 0.0066(8) -0.0187(11)
Cl2 0.0739(10) 0.0578(8) 0.0833(11) -0.0009(8) 0.0506(9) 0.0221(7)
Cl5 0.149(3) 0.136(2) 0.136(3) -0.025(2) 0.053(2) -0.050(2)
Cl6 0.139(2) 0.178(3) 0.105(2) 0.0185(19) 0.0619(18) 0.073(2)
Cl7 0.0921(14) 0.0939(14) 0.1147(18) 0.0080(13) 0.0513(13) 0.0062(12)
Cl8 0.129(2) 0.307(5) 0.120(3) 0.064(3) 0.067(2) 0.058(3)
Cl9 0.139(2) 0.167(3) 0.130(2) 0.046(2) 0.078(2) 0.021(2)
Cl10 0.182(4) 0.168(4) 0.287(6) 0.073(4) 0.067(4) -0.014(3)
O1 0.129(5) 0.092(4) 0.067(4) 0.013(3) 0.035(4) 0.031(4)
O2 0.121(6) 0.091(5) 0.417(16) -0.033(7) 0.177(9) -0.031(4)
O3 0.169(7) 0.216(9) 0.100(5) 0.006(5) 0.092(5) 0.034(6)
O4 0.047(4) 0.299(12) 0.302(14) 0.156(11) 0.064(6) 0.025(5)
O5 0.191(9) 0.173(9) 0.226(12) 0.006(8) 0.088(9) -0.020(8)

loop_
_atom_type_symbol
_atom_type_description
_atom_type_scat_dispersion_real
_atom_type_scat_dispersion_imag
_atom_type_scat_source
C C 0.0033 0.0016 'International Tables Vol C Tables 4.2.6.8 and 6.1.1.4'
H H 0.0000 0.0000 'International Tables Vol C Tables 4.2.6.8 and 6.1.1.4'
N N 0.0061 0.0033 'International Tables Vol C Tables 4.2.6.8 and 6.1.1.4'
Dy Dy -0.1892 4.4098 'International Tables Vol C Tables 4.2.6.8 and 6.1.1.4'
Cl Cl 0.1484 0.1585 'International Tables Vol C Tables 4.2.6.8 and 6.1.1.4'
O O 0.0106 0.0060 'International Tables Vol C Tables 4.2.6.8 and 6.1.1.4'

loop_
_geom_angle_atom_site_label_1
_geom_angle_atom_site_label_2
_geom_angle_atom_site_label_3
_geom_angle
N8 C1 N1 127.6(4)
N8 C1 C2 121.7(4)
N1 C1 C2 110.6(4)
C7 C2 C3 120.1(5)
C7 C2 C1 106.1(4)
C3 C2 C1 133.8(5)
C4 C3 C2 118.2(5)
C4 C3 H3 120.9
C2 C3 H3 120.9
C3 C4 C5 121.5(5)
C3 C4 H4 119.3
C5 C4 H4 119.3
C4 C5 C6 121.6(5)
C4 C5 H5 119.2
C6 C5 H5 119.2
C7 C6 C5 116.2(5)
C7 C6 H6 121.9
C5 C6 H6 121.9
C2 C7 C6 122.2(4)
C2 C7 C8 106.0(4)
C6 C7 C8 131.8(4)
N2 C8 N1 128.1(4)
N2 C8 C7 121.4(4)
N1 C8 C7 110.5(4)
N2 C9 N3 128.3(4)
N2 C9 C10 121.1(4)
N3 C9 C10 110.5(4)
C15 C10 C11 121.8(4)
C15 C10 C9 106.2(4)
C11 C10 C9 132.0(5)
C12 C11 C10 115.4(5)
C12 C11 H11 122.3
C10 C11 H11 122.3
C13 C12 C11 122.1(5)
C13 C12 H12 119.0
C11 C12 H12 119.0
C12 C13 C14 122.4(5)
C12 C13 H13 118.8
C14 C13 H13 118.8
C15 C14 C13 116.2(5)
C15 C14 H14 121.9
C13 C14 H14 121.9
C10 C15 C14 122.2(5)
C10 C15 C16 106.0(4)
C14 C15 C16 131.7(5)
N4 C16 N3 127.9(4)
N4 C16 C15 121.7(4)
N3 C16 C15 110.2(4)
N4 C17 N5 128.2(4)
N4 C17 C18 121.2(4)
N5 C17 C18 110.1(4)
C19 C18 C23 122.6(5)
C19 C18 C17 131.8(5)
C23 C18 C17 105.6(4)
C18 C19 C20 116.7(6)
C18 C19 H19 121.6
C20 C19 H19 121.6
C21 C20 C19 120.7(5)
C21 C20 H20 119.7
C19 C20 H20 119.7
C22 C21 C20 122.2(5)
C22 C21 H21 118.9
C20 C21 H21 118.9
C21 C22 C23 117.6(6)
C21 C22 H22 121.2
C23 C22 H22 121.2
C22 C23 C18 120.2(5)
C22 C23 C24 133.7(5)
C18 C23 C24 106.1(4)
N6 C24 N5 127.7(4)
N6 C24 C23 121.1(4)
N5 C24 C23 111.1(4)
N6 C25 N7 128.4(4)
N6 C25 C26 121.4(4)
N7 C25 C26 110.1(4)
C31 C26 C27 121.1(5)
C31 C26 C25 106.3(4)
C27 C26 C25 132.6(5)
C28 C27 C26 116.6(6)
C28 C27 H27 121.7
C26 C27 H27 121.7
C27 C28 C29 122.2(6)
C27 C28 H28 118.9
C29 C28 H28 118.9
C30 C29 C28 121.2(6)
C30 C29 H29 119.4
C28 C29 H29 119.4
C29 C30 C31 117.3(6)
C29 C30 H30 121.4
C31 C30 H30 121.4
C26 C31 C30 121.7(5)
C26 C31 C32 106.2(4)
C30 C31 C32 132.1(5)
N8 C32 N7 128.8(4)
N8 C32 C31 121.2(4)
N7 C32 C31 109.6(4)
N9 C33 C52 125.6(4)
N9 C33 C34 109.6(4)
C52 C33 C34 124.7(4)
C35 C34 C33 107.2(4)
C35 C34 H34 126.4
C33 C34 H34 126.4
C34 C35 C36 107.9(4)
C34 C35 H35 126.1
C36 C35 H35 126.1
N9 C36 C37 125.4(4)
N9 C36 C35 109.4(4)
C37 C36 C35 124.9(4)
C38 C37 C36 125.8(4)
C38 C37 C53 117.2(4)
C36 C37 C53 116.9(4)
N10 C38 C37 126.2(4)
N10 C38 C39 109.4(4)
C37 C38 C39 124.1(4)
C40 C39 C38 107.9(4)
C40 C39 H39 126.0
C38 C39 H39 126.0
C39 C40 C41 106.7(4)
C39 C40 H40 126.6
C41 C40 H40 126.6
N10 C41 C42 126.0(4)
N10 C41 C40 110.1(4)
C42 C41 C40 123.6(4)
C43 C42 C41 124.6(4)
C43 C42 C59 118.8(4)
C41 C42 C59 116.3(4)
N11 C43 C42 126.0(4)
N11 C43 C44 109.5(4)
C42 C43 C44 124.2(4)
C45 C44 C43 107.2(4)
C45 C44 H44 126.4
C43 C44 H44 126.4
C44 C45 C46 107.1(4)
C44 C45 H45 126.4
C46 C45 H45 126.4
N11 C46 C47 126.2(4)
N11 C46 C45 109.8(4)
C47 C46 C45 123.9(4)
C46 C47 C48 126.1(4)
C46 C47 C65 117.1(4)
C48 C47 C65 116.4(4)
N12 C48 C47 126.3(4)
N12 C48 C49 109.7(4)
C47 C48 C49 123.7(4)
C50 C49 C48 107.1(4)
C50 C49 H49 126.4
C48 C49 H49 126.4
C49 C50 C51 106.2(4)
C49 C50 H50 126.9
C51 C50 H50 126.9
N12 C51 C52 126.4(4)
N12 C51 C50 109.8(4)
C52 C51 C50 123.5(4)
C33 C52 C51 125.5(4)
C33 C52 C71 116.0(4)
C51 C52 C71 118.0(4)
C58 C53 C54 118.3(5)
C58 C53 C37 120.8(4)
C54 C53 C37 121.0(4)
C53 C58 C57 121.5(5)
C53 C58 H58 119.3
C57 C58 H58 119.3
C56 C57 C58 117.7(5)
C56 C57 H57 121.2
C58 C57 H57 121.2
C55 C56 C57 121.2(5)
C55 C56 Cl1 120.8(4)
C57 C56 Cl1 117.9(4)
C56 C55 C54 120.1(5)
C56 C55 H55 119.9
C54 C55 H55 119.9
C55 C54 C53 121.2(5)
C55 C54 H54 119.4
C53 C54 H54 119.4
C60 C59 C64 116.9(4)
C60 C59 C42 122.5(4)
C64 C59 C42 120.6(4)
C59 C60 C61 122.8(5)
C59 C60 H60 118.6
C61 C60 H60 118.6
C60 C61 C62 118.7(5)
C60 C61 H61 120.6
C62 C61 H61 120.6
C63 C62 C61 120.1(4)
C63 C62 Cl2 120.2(4)
C61 C62 Cl2 119.7(4)
C64 C63 C62 119.9(5)
C64 C63 H63 120.0
C62 C63 H63 120.0
C63 C64 C59 121.5(5)
C63 C64 H64 119.2
C59 C64 H64 119.2
C66 C65 C70 116.5(5)
C66 C65 C47 121.1(4)
C70 C65 C47 122.4(5)
C67 C66 C65 122.1(6)
C67 C66 H66 119.0
C65 C66 H66 119.0
C68 C67 C66 119.5(6)
C68 C67 H67 120.2
C66 C67 H67 120.2
C69 C68 C67 120.8(5)
C69 C68 Cl3 119.0(5)
C67 C68 Cl3 120.2(5)
C68 C69 C70 119.6(6)
C68 C69 H69 120.2
C70 C69 H69 120.2
C65 C70 C69 121.4(6)
C65 C70 H70 119.3
C69 C70 H70 119.3
C72 C71 C76 118.4(5)
C72 C71 C52 120.4(4)
C76 C71 C52 121.2(4)
C71 C76 C75 120.0(5)
C71 C76 H76 120.0
C75 C76 H76 120.0
C74 C75 C76 118.7(6)
C74 C75 H75 120.7
C76 C75 H75 120.7
C73 C74 C75 122.2(5)
C73 C74 Cl4 119.0(5)
C75 C74 Cl4 118.9(5)
C74 C73 C72 118.7(5)
C74 C73 H73 120.6
C72 C73 H73 120.6
C71 C72 C73 121.9(5)
C71 C72 H72 119.0
C73 C72 H72 119.0
Cl5 C77 Cl7 109.3(5)
Cl5 C77 Cl6 109.6(6)
Cl7 C77 Cl6 108.4(6)
Cl5 C77 H77 109.9
Cl7 C77 H77 109.9
Cl6 C77 H77 109.9
Cl9 C78 Cl10 121.8(7)
Cl9 C78 Cl8 103.5(8)
Cl10 C78 Cl8 94.6(11)
Cl9 C78 H78 111.6
Cl10 C78 H78 111.6
Cl8 C78 H78 111.6
O1 C79 H79A 109.5
O1 C79 H79B 109.5
H79A C79 H79B 109.5
O1 C79 H79C 109.5
H79A C79 H79C 109.5
H79B C79 H79C 109.5
C32 N8 C1 122.1(4)
C8 N1 C1 106.6(4)
C8 N1 Dy1 125.5(3)
C1 N1 Dy1 122.6(3)
C8 N2 C9 122.5(4)
C9 N3 C16 107.0(4)
C9 N3 Dy1 125.6(3)
C16 N3 Dy1 122.6(3)
C16 N4 C17 122.8(4)
C24 N5 C17 106.9(4)
C24 N5 Dy1 126.8(3)
C17 N5 Dy1 122.2(3)
C25 N6 C24 122.7(4)
C32 N7 C25 107.7(4)
C32 N7 Dy1 121.8(3)
C25 N7 Dy1 125.2(3)
C33 N9 C36 105.7(4)
C33 N9 Dy1 124.1(3)
C36 N9 Dy1 123.4(3)
C41 N10 C38 105.9(4)
C41 N10 Dy1 126.4(3)
C38 N10 Dy1 126.0(3)
C43 N11 C46 106.2(3)
C43 N11 Dy1 124.2(3)
C46 N11 Dy1 123.7(3)
C48 N12 C51 107.1(4)
C48 N12 Dy1 125.2(3)
C51 N12 Dy1 125.3(3)
N9 Dy1 N11 115.44(12)
N9 Dy1 N10 74.19(12)
N11 Dy1 N10 73.31(13)
N9 Dy1 N12 73.69(12)
N11 Dy1 N12 74.61(12)
N10 Dy1 N12 117.65(12)
N9 Dy1 N5 142.34(13)
N11 Dy1 N5 80.88(12)
N10 Dy1 N5 79.30(12)
N12 Dy1 N5 143.51(13)
N9 Dy1 N7 80.98(12)
N11 Dy1 N7 143.89(12)
N10 Dy1 N7 81.70(12)
N12 Dy1 N7 141.22(12)
N5 Dy1 N7 69.01(12)
N9 Dy1 N3 144.02(12)
N11 Dy1 N3 79.83(12)
N10 Dy1 N3 141.16(12)
N12 Dy1 N3 80.23(12)
N5 Dy1 N3 69.03(12)
N7 Dy1 N3 106.12(12)
N9 Dy1 N1 82.23(11)
N11 Dy1 N1 142.11(12)
N10 Dy1 N1 144.30(12)
N12 Dy1 N1 79.47(12)
N5 Dy1 N1 105.89(12)
N7 Dy1 N1 68.24(12)
N3 Dy1 N1 68.81(12)
C79 O1 H1 109.5

loop_
_geom_bond_atom_site_label_1
_geom_bond_atom_site_label_2
_geom_bond_distance
_geom_bond_site_symmetry_2
C1 N8 1.327(6) .
C1 N1 1.375(6) .
C1 C2 1.467(6) .
C2 C7 1.385(7) .
C2 C3 1.386(7) .
C3 C4 1.364(7) .
C3 H3 0.9300 .
C4 C5 1.378(8) .
C4 H4 0.9300 .
C5 C6 1.391(7) .
C5 H5 0.9300 .
C6 C7 1.385(7) .
C6 H6 0.9300 .
C7 C8 1.476(6) .
C8 N2 1.329(6) .
C8 N1 1.368(6) .
C9 N2 1.334(6) .
C9 N3 1.358(6) .
C9 C10 1.454(6) .
C10 C15 1.376(7) .
C10 C11 1.408(7) .
C11 C12 1.407(7) .
C11 H11 0.9300 .
C12 C13 1.354(8) .
C12 H12 0.9300 .
C13 C14 1.402(8) .
C13 H13 0.9300 .
C14 C15 1.378(7) .
C14 H14 0.9300 .
C15 C16 1.460(6) .
C16 N4 1.327(6) .
C16 N3 1.359(6) .
C17 N4 1.328(6) .
C17 N5 1.371(6) .
C17 C18 1.478(7) .
C18 C19 1.369(7) .
C18 C23 1.389(7) .
C19 C20 1.402(8) .
C19 H19 0.9300 .
C20 C21 1.379(9) .
C20 H20 0.9300 .
C21 C22 1.372(8) .
C21 H21 0.9300 .
C22 C23 1.387(7) .
C22 H22 0.9300 .
C23 C24 1.461(7) .
C24 N6 1.340(7) .
C24 N5 1.358(6) .
C25 N6 1.324(6) .
C25 N7 1.371(6) .
C25 C26 1.462(7) .
C26 C31 1.387(7) .
C26 C27 1.398(7) .
C27 C28 1.387(9) .
C27 H27 0.9300 .
C28 C29 1.395(10) .
C28 H28 0.9300 .
C29 C30 1.374(8) .
C29 H29 0.9300 .
C30 C31 1.399(7) .
C30 H30 0.9300 .
C31 C32 1.476(7) .
C32 N8 1.321(6) .
C32 N7 1.365(6) .
C33 N9 1.376(6) .
C33 C52 1.399(6) .
C33 C34 1.436(6) .
C34 C35 1.335(7) .
C34 H34 0.9300 .
C35 C36 1.427(7) .
C35 H35 0.9300 .
C36 N9 1.380(6) .
C36 C37 1.410(7) .
C37 C38 1.395(7) .
C37 C53 1.507(6) .
C38 N10 1.385(6) .
C38 C39 1.446(7) .
C39 C40 1.343(7) .
C39 H39 0.9300 .
C40 C41 1.450(7) .
C40 H40 0.9300 .
C41 N10 1.379(6) .
C41 C42 1.415(6) .
C42 C43 1.398(6) .
C42 C59 1.486(6) .
C43 N11 1.367(6) .
C43 C44 1.453(6) .
C44 C45 1.348(7) .
C44 H44 0.9300 .
C45 C46 1.438(6) .
C45 H45 0.9300 .
C46 N11 1.385(6) .
C46 C47 1.398(6) .
C47 C48 1.408(7) .
C47 C65 1.500(6) .
C48 N12 1.367(6) .
C48 C49 1.449(7) .
C49 C50 1.366(7) .
C49 H49 0.9300 .
C50 C51 1.457(6) .
C50 H50 0.9300 .
C51 N12 1.367(6) .
C51 C52 1.407(6) .
C52 C71 1.500(6) .
C53 C58 1.375(8) .
C53 C54 1.380(7) .
C58 C57 1.405(8) .
C58 H58 0.9300 .
C57 C56 1.389(8) .
C57 H57 0.9300 .
C56 C55 1.353(8) .
C56 Cl1 1.740(5) .
C55 C54 1.374(7) .
C55 H55 0.9300 .
C54 H54 0.9300 .
C59 C60 1.379(7) .
C59 C64 1.403(7) .
C60 C61 1.381(7) .
C60 H60 0.9300 .
C61 C62 1.390(7) .
C61 H61 0.9300 .
C62 C63 1.378(7) .
C62 Cl2 1.733(5) .
C63 C64 1.375(7) .
C63 H63 0.9300 .
C64 H64 0.9300 .
C65 C66 1.376(7) .
C65 C70 1.377(8) .
C66 C67 1.365(8) .
C66 H66 0.9300 .
C67 C68 1.348(9) .
C67 H67 0.9300 .
C68 C69 1.346(9) .
C68 Cl3 1.751(6) .
C69 C70 1.379(9) .
C69 H69 0.9300 .
C70 H70 0.9300 .
C71 C72 1.368(7) .
C71 C76 1.384(7) .
C76 C75 1.410(8) .
C76 H76 0.9300 .
C75 C74 1.371(9) .
C75 H75 0.9300 .
C74 C73 1.339(9) .
C74 Cl4 1.746(5) .
C73 C72 1.392(8) .
C73 H73 0.9300 .
C72 H72 0.9300 .
C77 Cl5 1.742(12) .
C77 Cl7 1.757(11) .
C77 Cl6 1.773(9) .
C77 H77 0.9800 .
C78 Cl9 1.524(15) .
C78 Cl10 1.787(14) .
C78 Cl8 2.06(2) .
C78 H78 0.9800 .
C79 O1 1.429(10) .
C79 H79A 0.9600 .
C79 H79B 0.9600 .
C79 H79C 0.9600 .
N1 Dy1 2.468(4) .
N3 Dy1 2.466(4) .
N5 Dy1 2.461(4) .
N7 Dy1 2.463(4) .
N9 Dy1 2.420(4) .
N10 Dy1 2.429(4) .
N11 Dy1 2.427(4) .
N12 Dy1 2.438(4) .
O1 H1 0.8200 .
O2 O2 1.567(13) 2_554
